data_4075456
loop_
_publ_author_name
'Stosur, Magdalena'
'Kochel, Andrzej'
'Keller, Antoni'
'Szyma\'nska-Buzar, Teresa'

_publ_section_title
;
 Photochemical Reaction of Mo(CO)6with Et2SiH2:&#x00A0; Spectroscopic
 Characterization and Crystal Structure of the
 Bis{(\m-\h2-hydridodiethylsilyl)tetracarbonylmolybdenum(I)} Complex
 [{Mo(\m-\h2-H&#x2212;SiEt2)(CO)4}2]
;
_journal_issue 15
_journal_name_full Organometallics
_journal_page_first 3791
_journal_paper_doi 10.1021/om060290d
_journal_volume 25
_journal_year 2006
_chemical_formula_sum 'C16 H22 Mo2 O8 Si2'
_chemical_formula_weight 590.40
_chemical_name_systematic
;
 bis{(m-h2-hydridodiethylsilyl)tetracarbonyl-molybdenum(I)}
;
_space_group_IT_number 14
_symmetry_cell_setting monoclinic
_symmetry_space_group_name_Hall '-P 2ybc'
_symmetry_space_group_name_H-M 'P 1 21/c 1'
_atom_sites_solution_hydrogens geom
_atom_sites_solution_primary direct
_atom_sites_solution_secondary difmap
_audit_creation_method SHELXL-97
_cell_angle_alpha 90.00
_cell_angle_beta 120.638(6)
_cell_angle_gamma 90.00
_cell_formula_units_Z 2
_cell_length_a 9.1424(8)
_cell_length_b 10.0636(9)
_cell_length_c 14.1503(13)
_cell_measurement_reflns_used 2151
_cell_measurement_temperature 100(2)
_cell_measurement_theta_max 28.45
_cell_measurement_theta_min 3.03
_cell_volume 1120.16(19)
_computing_cell_refinement 'KM4 CCD Software (Oxford Diffraction  Poland Sp,  (1995-2005)'
_computing_data_collection 'KM4 CCD Software (Oxford Diffraction  Poland Sp, (1995-2005)'
_computing_data_reduction 'KM4 CCD Software (Oxford Diffraction  Poland Sp, (1995-2005)'
_computing_molecular_graphics 'ORTEP III Farrugia 1997'
_computing_publication_material 'SHELXL-97 Sheldrick 1997'
_computing_structure_refinement 'SHELXL-97 (Sheldrick, 1997)'
_computing_structure_solution 'SHELXS-97 (Sheldrick, 1990)'
_diffrn_ambient_temperature 100(2)
_diffrn_measured_fraction_theta_full 0.998
_diffrn_measured_fraction_theta_max 0.928
_diffrn_measurement_device_type KM4-CCD
_diffrn_measurement_method '/w scan'
_diffrn_radiation_monochromator graphite
_diffrn_radiation_source 'fine-focus sealed tube'
_diffrn_radiation_type MoK\a
_diffrn_radiation_wavelength 0.71073
_diffrn_reflns_av_R_equivalents 0.0261
_diffrn_reflns_av_sigmaI/netI 0.0220
_diffrn_reflns_limit_h_max 12
_diffrn_reflns_limit_h_min -11
_diffrn_reflns_limit_k_max 13
_diffrn_reflns_limit_k_min -13
_diffrn_reflns_limit_l_max 17
_diffrn_reflns_limit_l_min -18
_diffrn_reflns_number 8669
_diffrn_reflns_theta_full 25.00
_diffrn_reflns_theta_max 28.45
_diffrn_reflns_theta_min 3.03
_exptl_absorpt_coefficient_mu 1.264
_exptl_absorpt_correction_T_max 0.897
_exptl_absorpt_correction_T_min 0.789
_exptl_absorpt_correction_type numerical
_exptl_absorpt_process_details 'CrysAlis 1.171.13, Oxford Diffraction'
_exptl_crystal_colour yellow
_exptl_crystal_density_diffrn 1.750
_exptl_crystal_density_method 'not measured'
_exptl_crystal_description prism
_exptl_crystal_F_000 588
_exptl_crystal_size_max 0.10
_exptl_crystal_size_mid 0.10
_exptl_crystal_size_min 0.07
_refine_diff_density_max 1.154
_refine_diff_density_min -0.426
_refine_diff_density_rms 0.092
_refine_ls_extinction_method none
_refine_ls_goodness_of_fit_ref 1.100
_refine_ls_hydrogen_treatment constr
_refine_ls_matrix_type full
_refine_ls_number_parameters 138
_refine_ls_number_reflns 2628
_refine_ls_number_restraints 0
_refine_ls_restrained_S_all 1.100
_refine_ls_R_factor_all 0.0301
_refine_ls_R_factor_gt 0.0243
_refine_ls_shift/su_max 0.000
_refine_ls_shift/su_mean 0.000
_refine_ls_structure_factor_coef Fsqd
_refine_ls_weighting_details 'calc w=1/[\s^2^(Fo^2^)+(0.0326P)^2^+0.3118P] where P=(Fo^2^+2Fc^2^)/3'
_refine_ls_weighting_scheme calc
_refine_ls_wR_factor_gt 0.0552
_refine_ls_wR_factor_ref 0.0570
_reflns_number_gt 2316
_reflns_number_total 2628
_reflns_threshold_expression >2sigma(I)
_cod_data_source_file om060290dsi20060516_075844.cif
_cod_data_source_block ms01dc
_cod_depositor_comments
;
The following automatic conversions were performed:

'_symmetry_cell_setting' value 'Monoclinic' changed to 'monoclinic'
according to /home/saulius/struct/CIF-dictionaries/cif_core.dic
dictionary named 'cif_core.dic' version 2.4.1 from 2010-06-29.

Automatic conversion script
Id: cif_fix_values 1715 2011-07-08 13:25:40Z adriana 
;
_cod_original_cell_volume 1120.16(17)
_cod_original_sg_symbol_H-M P2(1)/c
_cod_database_code 4075456

loop_
_symmetry_equiv_pos_as_xyz
'x, y, z'
'-x, y+1/2, -z+1/2'
'-x, -y, -z'
'x, -y-1/2, z-1/2'

loop_
_atom_site_label
_atom_site_type_symbol
_atom_site_fract_x
_atom_site_fract_y
_atom_site_fract_z
_atom_site_U_iso_or_equiv
_atom_site_adp_type
_atom_site_occupancy
_atom_site_symmetry_multiplicity
_atom_site_calc_flag
_atom_site_refinement_flags
Mo1 Mo -0.35331(2) -0.578722(16) -0.506670(13) 0.01169(7) Uani 1 1 d .
Si1 Si -0.31667(7) -0.35128(5) -0.40756(5) 0.01374(12) Uani 1 1 d .
O1 O -0.1603(2) -0.78894(16) -0.56868(13) 0.0245(3) Uani 1 1 d .
O2 O -0.4182(2) -0.40612(16) -0.71402(14) 0.0264(4) Uani 1 1 d .
O3 O 0.02846(18) -0.48649(16) -0.37448(13) 0.0238(3) Uani 1 1 d .
O4 O -0.2929(2) -0.76681(16) -0.30846(13) 0.0255(4) Uani 1 1 d .
C1 C -0.2342(3) -0.7142(2) -0.54861(16) 0.0164(4) Uani 1 1 d .
C2 C -0.3983(3) -0.4668(2) -0.64042(18) 0.0183(4) Uani 1 1 d .
C3 C -0.1133(3) -0.5146(2) -0.42050(17) 0.0171(4) Uani 1 1 d .
C4 C -0.3154(3) -0.6967(2) -0.37701(17) 0.0171(4) Uani 1 1 d .
C5 C -0.2738(3) -0.2042(2) -0.47257(18) 0.0213(5) Uani 1 1 d .
H5A H -0.1649 -0.2172 -0.4674 0.042(8) Uiso 1 1 d R
H5B H -0.3601 -0.2020 -0.5499 0.045(8) Uiso 1 1 d R
C6 C -0.2718(5) -0.0697(2) -0.4218(3) 0.0468(8) Uani 1 1 d .
H6A H -0.3753 -0.0585 -0.4209 0.084(15) Uiso 1 1 d R
H6B H -0.2621 -0.0001 -0.4647 0.046(8) Uiso 1 1 d R
H6C H -0.1767 -0.0658 -0.3481 0.069(12) Uiso 1 1 d R
C7 C -0.1608(3) -0.3352(2) -0.25534(17) 0.0183(4) Uani 1 1 d .
H7A H -0.0468 -0.3366 -0.2439 0.022(6) Uiso 1 1 d R
H7B H -0.1773 -0.2490 -0.2316 0.028(7) Uiso 1 1 d R
C8 C -0.1708(4) -0.4404(3) -0.1816(2) 0.0366(7) Uani 1 1 d .
H8A H -0.2824 -0.4399 -0.1910 0.065(11) Uiso 1 1 d R
H8B H -0.0881 -0.4214 -0.1063 0.043(9) Uiso 1 1 d R
H8C H -0.1482 -0.5262 -0.2009 0.050(9) Uiso 1 1 d R
H1 H -0.4815 -0.3129 -0.3995 0.042(8) Uiso 1 1 d R

loop_
_atom_site_aniso_label
_atom_site_aniso_U_11
_atom_site_aniso_U_22
_atom_site_aniso_U_33
_atom_site_aniso_U_23
_atom_site_aniso_U_13
_atom_site_aniso_U_12
Mo1 0.01124(10) 0.01092(10) 0.01297(10) -0.00055(7) 0.00621(7) -0.00021(6)
Si1 0.0130(3) 0.0121(3) 0.0159(3) -0.0010(2) 0.0073(2) -0.0016(2)
O1 0.0262(8) 0.0225(8) 0.0267(8) -0.0031(7) 0.0148(7) 0.0051(7)
O2 0.0274(9) 0.0302(9) 0.0243(9) 0.0073(7) 0.0152(7) 0.0004(7)
O3 0.0141(8) 0.0266(9) 0.0282(8) -0.0045(7) 0.0090(7) -0.0014(7)
O4 0.0333(9) 0.0221(8) 0.0203(8) 0.0044(7) 0.0132(7) 0.0034(7)
C1 0.0177(10) 0.0145(10) 0.0159(9) 0.0006(8) 0.0078(8) -0.0015(8)
C2 0.0146(10) 0.0181(10) 0.0226(11) -0.0026(9) 0.0099(9) -0.0019(8)
C3 0.0202(11) 0.0150(10) 0.0183(10) 0.0003(8) 0.0114(9) 0.0029(8)
C4 0.0170(10) 0.0153(10) 0.0170(10) -0.0025(9) 0.0071(8) 0.0017(8)
C5 0.0214(11) 0.0171(11) 0.0262(11) 0.0010(9) 0.0127(9) -0.0036(9)
C6 0.087(3) 0.0157(13) 0.0484(19) -0.0041(12) 0.0422(19) -0.0131(14)
C7 0.0161(10) 0.0177(11) 0.0173(10) -0.0061(8) 0.0057(8) -0.0034(8)
C8 0.0469(17) 0.0366(15) 0.0163(11) -0.0035(11) 0.0087(11) -0.0173(12)

loop_
_atom_type_symbol
_atom_type_description
_atom_type_scat_dispersion_real
_atom_type_scat_dispersion_imag
_atom_type_scat_source
C C 0.0033 0.0016 'International Tables Vol C Tables 4.2.6.8 and 6.1.1.4'
H H 0.0000 0.0000 'International Tables Vol C Tables 4.2.6.8 and 6.1.1.4'
O O 0.0106 0.0060 'International Tables Vol C Tables 4.2.6.8 and 6.1.1.4'
Si Si 0.0817 0.0704 'International Tables Vol C Tables 4.2.6.8 and 6.1.1.4'
Mo Mo -1.6832 0.6857 'International Tables Vol C Tables 4.2.6.8 and 6.1.1.4'

loop_
_geom_angle_atom_site_label_1
_geom_angle_atom_site_label_2
_geom_angle_atom_site_label_3
_geom_angle
_geom_angle_site_symmetry_1
_geom_angle_site_symmetry_3
C3 Mo1 C1 78.94(8) . .
C3 Mo1 C2 91.56(8) . .
C1 Mo1 C2 89.10(8) . .
C3 Mo1 C4 90.50(8) . .
C1 Mo1 C4 90.08(8) . .
C2 Mo1 C4 177.60(8) . .
C3 Mo1 Si1 65.74(6) . .
C1 Mo1 Si1 144.09(6) . .
C2 Mo1 Si1 85.70(6) . .
C4 Mo1 Si1 96.28(6) . .
C3 Mo1 Si1 169.56(6) . 3_444
C1 Mo1 Si1 109.75(6) . 3_444
C2 Mo1 Si1 94.32(6) . 3_444
C4 Mo1 Si1 83.84(6) . 3_444
Si1 Mo1 Si1 106.070(15) . 3_444
C3 Mo1 Mo1 119.77(6) . 3_444
C1 Mo1 Mo1 161.29(6) . 3_444
C2 Mo1 Mo1 90.14(6) . 3_444
C4 Mo1 Mo1 89.92(6) . 3_444
Si1 Mo1 Mo1 54.381(14) . 3_444
Si1 Mo1 Mo1 51.689(13) 3_444 3_444
C5 Si1 C7 105.40(10) . .
C5 Si1 Mo1 115.28(7) . .
C7 Si1 Mo1 120.15(7) . .
C5 Si1 Mo1 116.50(7) . 3_444
C7 Si1 Mo1 123.63(7) . 3_444
Mo1 Si1 Mo1 73.929(15) . 3_444
C5 Si1 H1 106.2 . .
C7 Si1 H1 95.1 . .
Mo1 Si1 H1 112.2 . .
Mo1 Si1 H1 39.4 3_444 .
O1 C1 Mo1 177.02(18) . .
O2 C2 Mo1 177.75(18) . .
O3 C3 Mo1 174.25(18) . .
O4 C4 Mo1 176.39(18) . .
C6 C5 Si1 114.97(17) . .
C6 C5 H5A 108.6 . .
Si1 C5 H5A 108.5 . .
C6 C5 H5B 108.6 . .
Si1 C5 H5B 108.5 . .
H5A C5 H5B 107.5 . .
C5 C6 H6A 109.5 . .
C5 C6 H6B 109.4 . .
H6A C6 H6B 109.5 . .
C5 C6 H6C 109.5 . .
H6A C6 H6C 109.5 . .
H6B C6 H6C 109.5 . .
C8 C7 Si1 116.66(15) . .
C8 C7 H7A 108.1 . .
Si1 C7 H7A 108.1 . .
C8 C7 H7B 108.1 . .
Si1 C7 H7B 108.1 . .
H7A C7 H7B 107.3 . .
C7 C8 H8A 109.4 . .
C7 C8 H8B 109.5 . .
H8A C8 H8B 109.5 . .
C7 C8 H8C 109.5 . .
H8A C8 H8C 109.5 . .
H8B C8 H8C 109.5 . .

loop_
_geom_bond_atom_site_label_1
_geom_bond_atom_site_label_2
_geom_bond_distance
_geom_bond_site_symmetry_2
Mo1 C3 1.998(2) .
Mo1 C1 2.013(2) .
Mo1 C2 2.056(2) .
Mo1 C4 2.061(2) .
Mo1 Si1 2.6152(6) .
Mo1 Si1 2.7093(6) 3_444
Mo1 Mo1 3.2026(4) 3_444
Si1 C5 1.886(2) .
Si1 C7 1.889(2) .
Si1 Mo1 2.7093(6) 3_444
Si1 H1 1.6150 .
O1 C1 1.140(3) .
O2 C2 1.139(3) .
O3 C3 1.150(3) .
O4 C4 1.130(3) .
C5 C6 1.528(3) .
C5 H5A 0.9700 .
C5 H5B 0.9699 .
C6 H6A 0.9599 .
C6 H6B 0.9599 .
C6 H6C 0.9600 .
C7 C8 1.521(3) .
C7 H7A 0.9700 .
C7 H7B 0.9700 .
C8 H8A 0.9600 .
C8 H8B 0.9600 .
C8 H8C 0.9600 .

loop_
_geom_torsion_atom_site_label_1
_geom_torsion_atom_site_label_2
_geom_torsion_atom_site_label_3
_geom_torsion_atom_site_label_4
_geom_torsion
_geom_torsion_site_symmetry_1
_geom_torsion_site_symmetry_4
C3 Mo1 Si1 C5 74.74(10) . .
C1 Mo1 Si1 C5 63.57(13) . .
C2 Mo1 Si1 C5 -18.91(10) . .
C4 Mo1 Si1 C5 162.45(10) . .
Si1 Mo1 Si1 C5 -112.17(8) 3_444 .
Mo1 Mo1 Si1 C5 -112.17(8) 3_444 .
C3 Mo1 Si1 C7 -53.14(10) . .
C1 Mo1 Si1 C7 -64.31(13) . .
C2 Mo1 Si1 C7 -146.80(10) . .
C4 Mo1 Si1 C7 34.57(10) . .
Si1 Mo1 Si1 C7 119.94(8) 3_444 .
Mo1 Mo1 Si1 C7 119.94(8) 3_444 .
C3 Mo1 Si1 Mo1 -173.08(7) . 3_444
C1 Mo1 Si1 Mo1 175.75(10) . 3_444
C2 Mo1 Si1 Mo1 93.26(6) . 3_444
C4 Mo1 Si1 Mo1 -85.38(6) . 3_444
Si1 Mo1 Si1 Mo1 0.0 3_444 3_444
C3 Mo1 C1 O1 14(3) . .
C2 Mo1 C1 O1 105(3) . .
C4 Mo1 C1 O1 -77(3) . .
Si1 Mo1 C1 O1 24(4) . .
Si1 Mo1 C1 O1 -160(3) 3_444 .
Mo1 Mo1 C1 O1 -167(3) 3_444 .
C3 Mo1 C2 O2 44(5) . .
C1 Mo1 C2 O2 -35(5) . .
C4 Mo1 C2 O2 -105(5) . .
Si1 Mo1 C2 O2 109(5) . .
Si1 Mo1 C2 O2 -145(5) 3_444 .
Mo1 Mo1 C2 O2 164(5) 3_444 .
C1 Mo1 C3 O3 -0.6(19) . .
C2 Mo1 C3 O3 -89.4(19) . .
C4 Mo1 C3 O3 89.4(19) . .
Si1 Mo1 C3 O3 -174.0(19) . .
Si1 Mo1 C3 O3 146.4(16) 3_444 .
Mo1 Mo1 C3 O3 180(100) 3_444 .
C3 Mo1 C4 O4 -96(3) . .
C1 Mo1 C4 O4 -17(3) . .
C2 Mo1 C4 O4 53(4) . .
Si1 Mo1 C4 O4 -162(3) . .
Si1 Mo1 C4 O4 93(3) 3_444 .
Mo1 Mo1 C4 O4 144(3) 3_444 .
C7 Si1 C5 C6 -51.4(2) . .
Mo1 Si1 C5 C6 173.64(19) . .
Mo1 Si1 C5 C6 89.8(2) 3_444 .
C5 Si1 C7 C8 178.31(18) . .
Mo1 Si1 C7 C8 -49.4(2) . .
Mo1 Si1 C7 C8 40.7(2) 3_444 .
